data_2310316
loop_
_publ_author_name
'Srivastava, O.N.'
'Verma, A.R.'

_publ_section_title
;
 Studies on a new polytype of cadmium iodide 28Hc
;
_journal_name_full 'Acta Crystallographica (1,1948-23,1967)'
_journal_page_first 260
_journal_page_last 264
_journal_volume 17
_journal_year 1964
_chemical_formula_sum 'Cd0.142857 I2'
_chemical_name_systematic 'Cd I2'
_space_group_IT_number 156
_symmetry_space_group_name_Hall 'P 3 -2"'
_symmetry_space_group_name_H-M 'P 3 m 1'
_cell_angle_alpha 90
_cell_angle_beta 90
_cell_angle_gamma 120
_cell_formula_units_Z 14
_cell_length_a 4.24
_cell_length_b 4.24
_cell_length_c 95.69
_cell_volume 1489.803
_citation_journal_id_ASTM ACCRA9
_cod_data_source_file Srivastava_ACCRA9_1964_26.cif
_cod_data_source_block Cd0.142857I2
_cod_database_code 2310316

loop_
_symmetry_equiv_pos_as_xyz
x,y,z
-y,x-y,z
-x+y,-x,z
-y,-x,z
x,x-y,z
-x+y,y,z

loop_
_atom_site_label
_atom_site_type_symbol
_atom_site_fract_x
_atom_site_fract_y
_atom_site_fract_z
_atom_site_occupancy
_atom_site_U_iso_or_equiv
I21 I-1 0 0 0.71429 1 0.0
I19 I-1 0.3333 0.6667 0.64286 1 0.0
I18 I-1 0.6667 0.3333 0.60714 1 0.0
I16 I-1 0.6667 0.3333 0.53571 1 0.0
I14 I-1 0.6667 0.3333 0.46429 1 0.0
I10 I-1 0.6667 0.3333 0.32143 1 0.0
I1 I-1 0 0 0 1 0.0
I13 I-1 0 0 0.42857 1 0.0
I22 I-1 0.6667 0.3333 0.75 1 0.0
I28 I-1 0.6667 0.3333 0.96429 1 0.0
I9 I-1 0 0 0.28571 1 0.0
I7 I-1 0.3333 0.6667 0.21429 1 0.0
I11 I-1 0.3333 0.6667 0.35714 1 0.0
I12 I-1 0.6667 0.3333 0.39286 1 0.0
I2 I-1 0.6667 0.3333 0.03571 1 0.0
I27 I-1 0 0 0.92857 1 0.0
I4 I-1 0.6667 0.3333 0.10714 1 0.0
I5 I-1 0 0 0.14286 1 0.0
Cd1 Cd+2 0.3333 0.6667 0.01786 1 0.0
I24 I-1 0.6667 0.3333 0.82143 1 0.0
I23 I-1 0.3333 0.6667 0.78571 1 0.0
Cd2 Cd+2 0 0 0.08929 1 0.0
I26 I-1 0.6667 0.3333 0.89286 1 0.0
I25 I-1 0 0 0.85714 1 0.0
I6 I-1 0.6667 0.3333 0.17857 1 0.0
I20 I-1 0.6667 0.3333 0.67857 1 0.0
I15 I-1 0.3333 0.6667 0.5 1 0.0
I17 I-1 0 0 0.57143 1 0.0
I8 I-1 0.6667 0.3333 0.25 1 0.0
I3 I-1 0.3333 0.6667 0.07143 1 0.0
